data_4123701
loop_
_publ_author_name
'Garrido-Barros, Pablo'
'Funes-Ardoiz, Ignacio'
'Drouet, Samuel'
'Benet-Buchholz, Jordi'
'Maseras, Feliu'
'Llobet, Antoni'

_publ_section_title
;
 Redox Non-innocent Ligand Controls Water Oxidation Overpotential in a New
 Family of Mononuclear Cu-Based Efficient Catalysts.
;
_journal_issue 21
_journal_name_full 'Journal of the American Chemical Society'
_journal_page_first 6758
_journal_page_last 6761
_journal_paper_doi 10.1021/jacs.5b03977
_journal_volume 137
_journal_year 2015
_chemical_formula_sum 'C22 H38 Cu N6 O6'
_chemical_formula_weight 546.12
_space_group_IT_number 11
_space_group_name_Hall '-P 2yb'
_symmetry_cell_setting monoclinic
_symmetry_space_group_name_Hall '-P 2yb'
_symmetry_space_group_name_H-M 'P 1 21/m 1'
_atom_sites_solution_hydrogens mixed
_audit_creation_method SHELXL-2014/6
_cell_angle_alpha 90
_cell_angle_beta 93.616(7)
_cell_angle_gamma 90
_cell_formula_units_Z 2
_cell_length_a 13.082(3)
_cell_length_b 6.8151(16)
_cell_length_c 19.224(4)
_cell_measurement_reflns_used 3849
_cell_measurement_temperature 100(2)
_cell_measurement_theta_max 26.75
_cell_measurement_theta_min 2.71
_cell_volume 1710.5(7)
_computing_cell_refinement 'Bruker APEX2 v2014.9-0'
_computing_data_collection 'Bruker APEX2 v2014.9-0'
_computing_data_reduction 'Bruker SAINT V7.60A'
_computing_molecular_graphics 'Bruker SHELXTL'
_computing_publication_material 'Bruker SHELXTL'
_computing_structure_refinement 'SHELXL-2014 (Sheldrick, 2014)'
_computing_structure_solution 'SHELXS-2014 (Sheldrick, 2014)'
_diffrn_ambient_temperature 100(2)
_diffrn_detector_area_resol_mean 512
_diffrn_detector_type '4K CCD area detector APEX II'
_diffrn_measured_fraction_theta_full 0.988
_diffrn_measured_fraction_theta_max 0.972
_diffrn_measurement_device_type 'APEX DUO Kappa 4-axis goniometer'
_diffrn_measurement_method
;
 Fullsphere data collection, phi and omega scans
;
_diffrn_measurement_specimen_support 'magnetic support with MicroMount'
_diffrn_radiation_monochromator 'Quazar MX Multilayer Optics'
_diffrn_radiation_type MoK\a
_diffrn_radiation_wavelength 0.71073
_diffrn_reflns_av_R_equivalents 0.0767
_diffrn_reflns_av_unetI/netI 0.0905
_diffrn_reflns_Laue_measured_fraction_full 0.988
_diffrn_reflns_Laue_measured_fraction_max 0.972
_diffrn_reflns_limit_h_max 16
_diffrn_reflns_limit_h_min -16
_diffrn_reflns_limit_k_max 8
_diffrn_reflns_limit_k_min -8
_diffrn_reflns_limit_l_max 18
_diffrn_reflns_limit_l_min -24
_diffrn_reflns_number 15004
_diffrn_reflns_point_group_measured_fraction_full 0.988
_diffrn_reflns_point_group_measured_fraction_max 0.972
_diffrn_reflns_theta_full 25.242
_diffrn_reflns_theta_max 26.964
_diffrn_reflns_theta_min 1.560
_diffrn_source 'Microfocus source E025 IuS'
_diffrn_source_current 0.6
_diffrn_source_power 50
_diffrn_source_size '0.2 mm x 0.2 mm fine focus'
_diffrn_source_type 'Bruker APEX DUO'
_exptl_absorpt_coefficient_mu 0.675
_exptl_absorpt_correction_T_max 0.987
_exptl_absorpt_correction_T_min 0.759
_exptl_absorpt_correction_type empirical
_exptl_absorpt_process_details
; 
 SADABS Version 2008/1 Bruker-Nonius
 Blessing, Acta Cryst. (1995) A51 33-38
;
_exptl_crystal_colour orange
_exptl_crystal_density_diffrn 1.060
_exptl_crystal_description plate
_exptl_crystal_F_000 578
_exptl_crystal_size_max 0.30
_exptl_crystal_size_mid 0.10
_exptl_crystal_size_min 0.02
_platon_squeeze_details
;
SQUEEZE implemented in Platon: Spek, A.L. J. Appl. Cryst. 2003, 36, 7-13
The structure contained highly disordered acetone molecules which could
be not properly refined.
;
_refine_diff_density_max 0.861
_refine_diff_density_min -0.993
_refine_diff_density_rms 0.093
_refine_ls_extinction_method none
_refine_ls_goodness_of_fit_ref 1.027
_refine_ls_hydrogen_treatment constr
_refine_ls_matrix_type full
_refine_ls_number_parameters 285
_refine_ls_number_reflns 3921
_refine_ls_number_restraints 392
_refine_ls_restrained_S_all 0.996
_refine_ls_R_factor_all 0.0987
_refine_ls_R_factor_gt 0.0635
_refine_ls_shift/su_max 0.000
_refine_ls_shift/su_mean 0.000
_refine_ls_structure_factor_coef Fsqd
_refine_ls_weighting_details 'w=1/[\s^2^(Fo^2^)+(0.0924P)^2^] where P=(Fo^2^+2Fc^2^)/3'
_refine_ls_weighting_scheme calc
_refine_ls_wR_factor_gt 0.1532
_refine_ls_wR_factor_ref 0.1660
_reflns_Friedel_coverage 0.000
_reflns_number_gt 2734
_reflns_number_total 3921
_reflns_threshold_expression 'I > 2\s(I)'
_cod_data_source_file ja5b03977_si_002.cif
_cod_data_source_block L4_mo_cul5_1_0m-squeeze
_cod_depositor_comments
;
The following automatic conversions were performed:

'_symmetry_cell_setting' value 'Monoclinic' changed to 'monoclinic'
according to
/usr/data/users/saulius/crontab/automatic-downloads/rss-feeds/ACS/lib/dictionaries/cif_core.dic
dictionary named 'cif_core.dic' version 2.4.2 from 2011-04-26.

Automatic conversion script
Id: cif_fix_values 3271 2015-04-21 07:52:19Z andrius 

 Adding full bibliography for 4123699--4123701.cif.
;
_cod_original_cell_volume 1710.5(6)
_cod_original_sg_symbol_H-M P2(1)/m
_cod_database_code 4123701
_shelx_space_group_comment
;
The symmetry employed for this shelxl refinement is uniquely defined
by the following loop, which should always be used as a source of
symmetry information in preference to the above space-group names.
They are only intended as comments.
;
_shelx_estimated_absorpt_t_min 0.823
_shelx_estimated_absorpt_t_max 0.987
_shelxl_version_number 2014/6

loop_
_space_group_symop_operation_xyz
'x, y, z'
'-x, y+1/2, -z'
'-x, -y, -z'
'x, -y-1/2, z'

loop_
_atom_site_label
_atom_site_type_symbol
_atom_site_fract_x
_atom_site_fract_y
_atom_site_fract_z
_atom_site_U_iso_or_equiv
_atom_site_adp_type
_atom_site_occupancy
_atom_site_site_symmetry_order
_atom_site_calc_flag
_atom_site_refinement_flags_posn
_atom_site_refinement_flags_adp
_atom_site_refinement_flags_occupancy
_atom_site_disorder_assembly
_atom_site_disorder_group
Cu1 Cu 0.33921(5) 0.2317(6) 0.29180(3) 0.0162(4) Uani 0.5 1 d . U P A -1
N1 N 0.4761(3) 0.2743(16) 0.2584(2) 0.0205(14) Uani 0.5 1 d . U P A -1
N2 N 0.2989(3) 0.2688(19) 0.1927(2) 0.0154(13) Uani 0.5 1 d . U P A -1
N3 N 0.1930(3) 0.267(2) 0.2996(2) 0.0160(13) Uani 0.5 1 d . U P A -1
N4 N 0.3431(4) 0.2765(14) 0.3937(2) 0.0190(14) Uani 0.5 1 d . U P A -1
O1 O 0.5570(3) 0.280(2) 0.1548(2) 0.029(3) Uani 0.5 1 d . U P A -1
O2 O 0.3676(3) 0.269(4) 0.08449(18) 0.018(3) Uani 0.5 1 d . U P A -1
O3 O 0.0715(3) 0.2880(10) 0.3824(2) 0.025(2) Uani 0.5 1 d . U P A -1
O4 O 0.2332(3) 0.220(2) 0.48208(19) 0.027(3) Uani 0.5 1 d . U P A -1
O5 O -0.0209(3) 0.271(2) 0.03898(18) 0.0157(19) Uani 0.5 1 d . U P A -1
O6 O -0.1259(3) 0.2771(16) 0.14851(19) 0.0190(18) Uani 0.5 1 d . U P A -1
C1 C 0.5774(5) 0.2144(18) 0.2970(3) 0.034(3) Uani 0.5 1 d . U P A -1
H1A H 0.6169 0.1326 0.2665 0.051 Uiso 0.5 1 calc R U P A -1
H1B H 0.5632 0.1400 0.3390 0.051 Uiso 0.5 1 calc R U P A -1
H1C H 0.6169 0.3322 0.3103 0.051 Uiso 0.5 1 calc R U P A -1
C2 C 0.4799(4) 0.230(2) 0.1895(3) 0.0208(15) Uani 0.5 1 d . U P A -1
C3 C 0.3725(4) 0.261(3) 0.1491(2) 0.0164(12) Uani 0.5 1 d . U P A -1
C4 C 0.1917(4) 0.265(3) 0.1765(2) 0.0153(15) Uani 0.5 1 d . U P A -1
C5 C 0.1419(4) 0.265(3) 0.1102(3) 0.0153(17) Uani 0.5 1 d . U P A -1
H5 H 0.1809 0.2667 0.0701 0.018 Uiso 0.5 1 calc R U P A -1
C6 C 0.0361(4) 0.261(4) 0.1024(2) 0.0157(16) Uani 0.5 1 d . U P A -1
C7 C -0.0215(4) 0.268(3) 0.1611(3) 0.0180(16) Uani 0.5 1 d . U P A -1
C8 C 0.0274(4) 0.270(2) 0.2273(3) 0.0166(17) Uani 0.5 1 d . U P A -1
H8 H -0.0120 0.2762 0.2671 0.020 Uiso 0.5 1 calc R U P A -1
C9 C 0.1322(4) 0.263(3) 0.2355(2) 0.0156(15) Uani 0.5 1 d . U P A -1
C10 C 0.1592(4) 0.2748(17) 0.3629(3) 0.0191(16) Uani 0.5 1 d . U P A -1
C11 C 0.2527(4) 0.228(2) 0.4198(3) 0.0199(16) Uani 0.5 1 d . U P A -1
C12 C 0.4299(5) 0.2138(16) 0.4453(3) 0.027(3) Uani 0.5 1 d . U P A -1
H12A H 0.4731 0.3275 0.4578 0.041 Uiso 0.5 1 calc R U P A -1
H12B H 0.4712 0.1130 0.4239 0.041 Uiso 0.5 1 calc R U P A -1
H12C H 0.4014 0.1605 0.4873 0.041 Uiso 0.5 1 calc R U P A -1
C13 C 0.0371(4) 0.230(4) -0.0221(3) 0.018(3) Uani 0.5 1 d . U P A -1
H13A H -0.0100 0.2225 -0.0638 0.027 Uiso 0.5 1 calc R U P A -1
H13B H 0.0731 0.1042 -0.0157 0.027 Uiso 0.5 1 calc R U P A -1
H13C H 0.0870 0.3347 -0.0279 0.027 Uiso 0.5 1 calc R U P A -1
C14 C -0.1864(5) 0.2868(16) 0.2070(3) 0.026(3) Uani 0.5 1 d . U P A -1
H14A H -0.2590 0.2924 0.1912 0.039 Uiso 0.5 1 calc R U P A -1
H14B H -0.1681 0.4046 0.2343 0.039 Uiso 0.5 1 calc R U P A -1
H14C H -0.1738 0.1701 0.2361 0.039 Uiso 0.5 1 calc R U P A -1
N1A N 0.3302(3) 0.7500 0.00644(19) 0.0201(8) Uani 1 2 d S T P . .
C1A C 0.4412(4) 0.7500 0.0309(3) 0.0265(11) Uani 1 2 d S T P . .
H1A1 H 0.4584 0.6255 0.0543 0.040 Uiso 0.5 1 d R U P . .
H1A2 H 0.4547 0.8587 0.0635 0.040 Uiso 0.5 1 d R U P . .
H1A3 H 0.4833 0.7658 -0.0092 0.040 Uiso 0.5 1 d R U P . .
C2A C 0.3075(3) 0.9292(5) -0.03787(17) 0.0277(8) Uani 1 1 d . . . . .
H2A1 H 0.3222 1.0475 -0.0101 0.042 Uiso 1 1 d R U . . .
H2A2 H 0.2349 0.9278 -0.0540 0.042 Uiso 1 1 d R U . . .
H2A3 H 0.3498 0.9285 -0.0782 0.042 Uiso 1 1 d R U . . .
C3A C 0.2650(4) 0.7500 0.0663(2) 0.0283(11) Uani 1 2 d S T P . .
H3A1 H 0.2932 0.6569 0.1013 0.042 Uiso 0.5 1 d R U P . .
H3A2 H 0.1950 0.7112 0.0511 0.042 Uiso 0.5 1 d R U P . .
H3A3 H 0.2643 0.8819 0.0866 0.042 Uiso 0.5 1 d R U P . .
N1B N 0.1640(3) 0.7500 0.5444(2) 0.0330(10) Uani 1 2 d S T P . .
C1B C 0.2666(4) 0.7500 0.5143(3) 0.0448(15) Uani 1 2 d S T P . .
H1B1 H 0.2850 0.6154 0.5022 0.067 Uiso 0.5 1 d R U P . .
H1B2 H 0.3183 0.8031 0.5483 0.067 Uiso 0.5 1 d R U P . .
H1B3 H 0.2634 0.8315 0.4722 0.067 Uiso 0.5 1 d R U P . .
C2B C 0.0834(5) 0.7500 0.4881(3) 0.059(2) Uani 1 2 d S T P . .
H2B1 H 0.0170 0.7768 0.5072 0.089 Uiso 0.5 1 d R U P . .
H2B2 H 0.0812 0.6215 0.4652 0.089 Uiso 0.5 1 d R U P . .
H2B3 H 0.0981 0.8517 0.4541 0.089 Uiso 0.5 1 d R U P . .
C3B C 0.1546(4) 0.5710(7) 0.5895(2) 0.0528(12) Uani 1 1 d . . . . .
H3B1 H 0.1630 0.4527 0.5615 0.079 Uiso 1 1 calc R U . . .
H3B2 H 0.0869 0.5695 0.6086 0.079 Uiso 1 1 calc R U . . .
H3B3 H 0.2077 0.5744 0.6278 0.079 Uiso 1 1 calc R U . . .

loop_
_atom_site_aniso_label
_atom_site_aniso_U_11
_atom_site_aniso_U_22
_atom_site_aniso_U_33
_atom_site_aniso_U_23
_atom_site_aniso_U_13
_atom_site_aniso_U_12
Cu1 0.0103(3) 0.0200(12) 0.0180(3) 0.0007(5) -0.0013(2) 0.0003(5)
N1 0.0139(16) 0.024(4) 0.0227(16) -0.001(2) -0.0050(14) -0.001(2)
N2 0.0092(15) 0.016(3) 0.0207(14) 0.000(2) 0.0020(12) -0.002(2)
N3 0.0138(15) 0.018(4) 0.0168(14) 0.000(2) 0.0021(12) -0.004(3)
N4 0.0156(17) 0.020(4) 0.0210(15) -0.001(2) -0.0044(14) -0.003(2)
O1 0.0082(17) 0.050(8) 0.0275(18) 0.002(3) -0.0013(15) -0.002(3)
O2 0.0155(18) 0.021(9) 0.0187(14) 0.001(3) 0.0017(13) 0.003(3)
O3 0.0168(19) 0.033(6) 0.0270(19) 0.002(2) 0.0080(16) 0.005(2)
O4 0.025(2) 0.034(8) 0.0211(16) 0.001(2) 0.0015(15) -0.002(3)
O5 0.0103(16) 0.014(5) 0.0224(14) 0.001(2) -0.0043(12) -0.006(3)
O6 0.0106(15) 0.020(5) 0.0263(16) 0.000(2) -0.0014(13) -0.001(2)
C1 0.014(2) 0.049(8) 0.037(3) -0.001(4) -0.012(2) -0.003(3)
C2 0.0129(18) 0.024(4) 0.0250(18) 0.000(3) -0.0023(15) -0.003(3)
C3 0.0121(15) 0.017(2) 0.0195(14) -0.0002(18) -0.0003(12) -0.0010(18)
C4 0.0110(16) 0.014(4) 0.0205(16) -0.002(3) -0.0002(14) -0.005(3)
C5 0.0114(18) 0.014(4) 0.0208(17) 0.003(3) 0.0009(15) -0.007(3)
C6 0.0116(17) 0.014(4) 0.0214(16) 0.002(3) -0.0017(14) -0.006(3)
C7 0.0104(17) 0.016(4) 0.0274(17) -0.003(3) 0.0001(15) -0.002(3)
C8 0.0126(18) 0.015(5) 0.0223(18) -0.005(3) 0.0022(15) -0.001(3)
C9 0.0125(17) 0.015(4) 0.0199(16) -0.002(3) 0.0027(14) -0.005(3)
C10 0.0181(19) 0.020(4) 0.0192(17) -0.004(2) -0.0008(16) -0.004(3)
C11 0.0174(18) 0.021(4) 0.0212(17) -0.003(3) -0.0015(16) -0.005(3)
C12 0.019(3) 0.037(8) 0.024(2) 0.000(3) -0.010(2) -0.003(3)
C13 0.013(2) 0.017(8) 0.023(2) 0.003(4) -0.0046(18) -0.010(4)
C14 0.010(3) 0.035(8) 0.035(3) 0.000(3) 0.003(2) 0.003(3)
N1A 0.009(2) 0.025(2) 0.026(2) 0.000 -0.0006(16) 0.000
C1A 0.012(3) 0.033(3) 0.035(3) 0.000 -0.003(2) 0.000
C2A 0.025(2) 0.0268(18) 0.0308(18) 0.0047(14) -0.0010(16) 0.0011(15)
C3A 0.021(3) 0.037(3) 0.029(3) 0.000 0.009(2) 0.000
N1B 0.010(2) 0.054(3) 0.035(2) 0.000 0.0034(19) 0.000
C1B 0.016(3) 0.071(4) 0.049(4) 0.000 0.009(3) 0.000
C2B 0.024(3) 0.125(6) 0.028(3) 0.000 -0.004(3) 0.000
C3B 0.045(3) 0.070(3) 0.045(2) 0.008(2) 0.014(2) 0.008(2)

loop_
_atom_type_symbol
_atom_type_description
_atom_type_scat_dispersion_real
_atom_type_scat_dispersion_imag
_atom_type_scat_source
C C 0.0033 0.0016 'International Tables Vol C Tables 4.2.6.8 and 6.1.1.4'
H H 0.0000 0.0000 'International Tables Vol C Tables 4.2.6.8 and 6.1.1.4'
N N 0.0061 0.0033 'International Tables Vol C Tables 4.2.6.8 and 6.1.1.4'
O O 0.0106 0.0060 'International Tables Vol C Tables 4.2.6.8 and 6.1.1.4'
Cu Cu 0.3201 1.2651 'International Tables Vol C Tables 4.2.6.8 and 6.1.1.4'

loop_
_geom_angle_atom_site_label_1
_geom_angle_atom_site_label_2
_geom_angle_atom_site_label_3
_geom_angle
_geom_angle_site_symmetry_1
_geom_angle_site_symmetry_3
N3 Cu1 N2 81.57(18) . .
N3 Cu1 N1 158.5(5) . .
N2 Cu1 N1 81.86(19) . .
N3 Cu1 N4 82.43(19) . .
N2 Cu1 N4 158.4(4) . .
N1 Cu1 N4 109.5(2) . .
C2 N1 C1 109.2(7) . .
C2 N1 Cu1 112.0(5) . .
C1 N1 Cu1 125.6(5) . .
C3 N2 C4 127.7(4) . .
C3 N2 Cu1 116.8(4) . .
C4 N2 Cu1 114.5(3) . .
C10 N3 C9 126.6(4) . .
C10 N3 Cu1 117.7(4) . .
C9 N3 Cu1 115.5(3) . .
C11 N4 C12 108.9(6) . .
C11 N4 Cu1 111.1(4) . .
C12 N4 Cu1 124.9(5) . .
C6 O5 C13 114.7(5) . .
C7 O6 C14 117.5(4) . .
N1 C1 H1A 109.5 . .
N1 C1 H1B 109.5 . .
H1A C1 H1B 109.5 . .
N1 C1 H1C 109.5 . .
H1A C1 H1C 109.5 . .
H1B C1 H1C 109.5 . .
O1 C2 N1 121.5(9) . .
O1 C2 C3 114.3(7) . .
N1 C2 C3 111.4(6) . .
O2 C3 N2 129.9(5) . .
O2 C3 C2 119.2(5) . .
N2 C3 C2 110.8(4) . .
C5 C4 C9 119.0(4) . .
C5 C4 N2 126.9(4) . .
C9 C4 N2 114.2(4) . .
C6 C5 C4 120.3(4) . .
C6 C5 H5 119.8 . .
C4 C5 H5 119.8 . .
C5 C6 O5 124.8(4) . .
C5 C6 C7 120.1(4) . .
O5 C6 C7 114.8(4) . .
O6 C7 C8 123.8(5) . .
O6 C7 C6 116.2(4) . .
C8 C7 C6 119.9(5) . .
C9 C8 C7 120.4(5) . .
C9 C8 H8 119.8 . .
C7 C8 H8 119.8 . .
C8 C9 C4 120.2(4) . .
C8 C9 N3 126.8(4) . .
C4 C9 N3 112.8(4) . .
O3 C10 N3 130.9(5) . .
O3 C10 C11 119.1(5) . .
N3 C10 C11 109.3(5) . .
O4 C11 N4 127.2(6) . .
O4 C11 C10 117.8(5) . .
N4 C11 C10 110.0(6) . .
N4 C12 H12A 109.5 . .
N4 C12 H12B 109.5 . .
H12A C12 H12B 109.5 . .
N4 C12 H12C 109.5 . .
H12A C12 H12C 109.5 . .
H12B C12 H12C 109.5 . .
O5 C13 H13A 109.5 . .
O5 C13 H13B 109.5 . .
H13A C13 H13B 109.5 . .
O5 C13 H13C 109.5 . .
H13A C13 H13C 109.5 . .
H13B C13 H13C 109.5 . .
O6 C14 H14A 109.5 . .
O6 C14 H14B 109.5 . .
H14A C14 H14B 109.5 . .
O6 C14 H14C 109.5 . .
H14A C14 H14C 109.5 . .
H14B C14 H14C 109.5 . .
C3A N1A C1A 110.6(4) . .
C3A N1A C2A 109.7(2) . 4_575
C1A N1A C2A 109.3(2) . 4_575
C3A N1A C2A 109.7(2) . .
C1A N1A C2A 109.3(2) . .
C2A N1A C2A 108.2(3) 4_575 .
N1A C1A H1A1 109.5 . .
N1A C1A H1A2 109.4 . .
H1A1 C1A H1A2 109.5 . .
N1A C1A H1A3 109.5 . .
H1A1 C1A H1A3 109.5 . .
H1A2 C1A H1A3 109.5 . .
N1A C2A H2A1 109.5 . .
N1A C2A H2A2 108.9 . .
H2A1 C2A H2A2 109.5 . .
N1A C2A H2A3 110.0 . .
H2A1 C2A H2A3 109.5 . .
H2A2 C2A H2A3 109.5 . .
N1A C3A H3A1 109.0 . .
N1A C3A H3A2 110.1 . .
H3A1 C3A H3A2 109.5 . .
N1A C3A H3A3 109.3 . .
H3A1 C3A H3A3 109.5 . .
H3A2 C3A H3A3 109.5 . .
C2B N1B C1B 109.7(4) . .
C2B N1B C3B 110.2(3) . 4_575
C1B N1B C3B 109.3(3) . 4_575
C2B N1B C3B 110.2(3) . .
C1B N1B C3B 109.3(3) . .
C3B N1B C3B 108.2(4) 4_575 .
N1B C1B H1B1 109.4 . .
N1B C1B H1B2 109.9 . .
H1B1 C1B H1B2 109.5 . .
N1B C1B H1B3 109.1 . .
H1B1 C1B H1B3 109.5 . .
H1B2 C1B H1B3 109.5 . .
N1B C2B H2B1 109.7 . .
N1B C2B H2B2 109.4 . .
H2B1 C2B H2B2 109.5 . .
N1B C2B H2B3 109.3 . .
H2B1 C2B H2B3 109.5 . .
H2B2 C2B H2B3 109.5 . .
N1B C3B H3B1 109.5 . .
N1B C3B H3B2 109.5 . .
H3B1 C3B H3B2 109.5 . .
N1B C3B H3B3 109.5 . .
H3B1 C3B H3B3 109.5 . .
H3B2 C3B H3B3 109.5 . .

loop_
_geom_bond_atom_site_label_1
_geom_bond_atom_site_label_2
_geom_bond_distance
_geom_bond_site_symmetry_2
Cu1 N3 1.943(5) .
Cu1 N2 1.960(4) .
Cu1 N1 1.961(5) .
Cu1 N4 1.981(5) .
N1 C2 1.362(8) .
N1 C1 1.533(9) .
N2 C3 1.318(6) .
N2 C4 1.418(6) .
N3 C10 1.321(6) .
N3 C9 1.424(6) .
N4 C11 1.354(8) .
N4 C12 1.521(8) .
O1 C2 1.289(9) .
O2 C3 1.241(6) .
O3 C10 1.232(7) .
O4 C11 1.240(6) .
O5 C6 1.391(5) .
O5 C13 1.466(9) .
O6 C7 1.373(6) .
O6 C14 1.417(7) .
C1 H1A 0.9800 .
C1 H1B 0.9800 .
C1 H1C 0.9800 .
C2 C3 1.575(8) .
C4 C5 1.394(6) .
C4 C9 1.417(7) .
C5 C6 1.382(7) .
C5 H5 0.9500 .
C6 C7 1.396(7) .
C7 C8 1.389(7) .
C8 C9 1.371(7) .
C8 H8 0.9500 .
C10 C11 1.621(9) .
C12 H12A 0.9800 .
C12 H12B 0.9800 .
C12 H12C 0.9800 .
C13 H13A 0.9800 .
C13 H13B 0.9800 .
C13 H13C 0.9800 .
C14 H14A 0.9800 .
C14 H14B 0.9800 .
C14 H14C 0.9800 .
N1A C3A 1.475(6) .
N1A C1A 1.498(6) .
N1A C2A 1.508(4) 4_575
N1A C2A 1.508(4) .
C1A H1A1 0.9800 .
C1A H1A2 0.9800 .
C1A H1A3 0.9800 .
C2A H2A1 0.9799 .
C2A H2A2 0.9800 .
C2A H2A3 0.9800 .
C3A H3A1 0.9800 .
C3A H3A2 0.9800 .
C3A H3A3 0.9800 .
N1B C2B 1.463(7) .
N1B C1B 1.495(6) .
N1B C3B 1.506(5) 4_575
N1B C3B 1.506(5) .
C1B H1B1 0.9800 .
C1B H1B2 0.9800 .
C1B H1B3 0.9800 .
C2B H2B1 0.9800 .
C2B H2B2 0.9800 .
C2B H2B3 0.9800 .
C3B H3B1 0.9800 .
C3B H3B2 0.9800 .
C3B H3B3 0.9800 .

loop_
_geom_torsion_atom_site_label_1
_geom_torsion_atom_site_label_2
_geom_torsion_atom_site_label_3
_geom_torsion_atom_site_label_4
_geom_torsion
C1 N1 C2 O1 -49(2)
Cu1 N1 C2 O1 167.7(12)
C1 N1 C2 C3 172.0(12)
Cu1 N1 C2 C3 28.3(18)
C4 N2 C3 O2 8(3)
Cu1 N2 C3 O2 176(2)
C4 N2 C3 C2 -169.8(15)
Cu1 N2 C3 C2 -2.2(19)
O1 C2 C3 O2 22(3)
N1 C2 C3 O2 164.3(19)
O1 C2 C3 N2 -159.8(14)
N1 C2 C3 N2 -17(2)
C3 N2 C4 C5 -4(2)
Cu1 N2 C4 C5 -171.8(14)
C3 N2 C4 C9 176.2(17)
Cu1 N2 C4 C9 8.4(16)
C9 C4 C5 C6 0(2)
N2 C4 C5 C6 179.8(18)
C4 C5 C6 O5 176.2(19)
C4 C5 C6 C7 3(3)
C13 O5 C6 C5 17(3)
C13 O5 C6 C7 -170(2)
C14 O6 C7 C8 -1.0(16)
C14 O6 C7 C6 -179.2(15)
C5 C6 C7 O6 175.5(18)
O5 C6 C7 O6 2(2)
C5 C6 C7 C8 -3(3)
O5 C6 C7 C8 -176.4(15)
O6 C7 C8 C9 -178.8(14)
C6 C7 C8 C9 -1(2)
C7 C8 C9 C4 4(2)
C7 C8 C9 N3 179.2(15)
C5 C4 C9 C8 -3(2)
N2 C4 C9 C8 176.8(15)
C5 C4 C9 N3 -179.3(15)
N2 C4 C9 N3 0.5(19)
C10 N3 C9 C8 1(3)
Cu1 N3 C9 C8 174.7(15)
C10 N3 C9 C4 176.8(14)
Cu1 N3 C9 C4 -9.4(18)
C9 N3 C10 O3 -3(2)
Cu1 N3 C10 O3 -176.7(11)
C9 N3 C10 C11 167.6(15)
Cu1 N3 C10 C11 -6.1(13)
C12 N4 C11 O4 31.1(19)
Cu1 N4 C11 O4 172.4(11)
C12 N4 C11 C10 -174.8(8)
Cu1 N4 C11 C10 -33.5(14)
O3 C10 C11 O4 -4.9(19)
N3 C10 C11 O4 -176.8(12)
O3 C10 C11 N4 -161.7(9)
N3 C10 C11 N4 26.4(15)

loop_
_platon_squeeze_void_nr
_platon_squeeze_void_average_x
_platon_squeeze_void_average_y
_platon_squeeze_void_average_z
_platon_squeeze_void_volume
_platon_squeeze_void_count_electrons
_platon_squeeze_void_content
1 0.424 0.250 0.729 241 82 ' '
2 0.407 0.750 0.271 241 82 ' '
